data_7112240
loop_
_publ_author_name
'Emile R. Engel'
'Vincent J. Smith'
'Charl X. Bezuidenhout'
'Leonard J. Barbour'

_publ_section_title
;
 Uniaxial negative thermal expansion facilitated by weak host-guest
 interactions
;
_journal_name_full Chem.Commun.
_journal_page_first 4238
_journal_paper_doi 10.1039/C4CC00849A
_journal_volume 50
_journal_year 2014
_chemical_compound_source sigma
_chemical_formula_moiety 'C12 H24 O6, 2(C H3 I)'
_chemical_formula_sum 'C14 H30 I2 O6'
_chemical_formula_weight 548.18
_chemical_name_common 90K
_space_group_IT_number 14
_symmetry_cell_setting monoclinic
_symmetry_Int_Tables_number 14
_symmetry_space_group_name_Hall '-P 2yn'
_symmetry_space_group_name_H-M 'P 1 21/n 1'
_atom_sites_solution_hydrogens geom
_atom_sites_solution_primary direct
_atom_sites_solution_secondary difmap
_audit_creation_method SHELXL-97
_cell_angle_alpha 90.00
_cell_angle_beta 107.082(2)
_cell_angle_gamma 90.00
_cell_formula_units_Z 2
_cell_length_a 8.9459(4)
_cell_length_b 8.4921(3)
_cell_length_c 14.2485(5)
_cell_measurement_reflns_used 5917
_cell_measurement_temperature 90(2)
_cell_measurement_theta_max 28.26
_cell_measurement_theta_min 2.41
_cell_volume 1034.70(7)
_computing_cell_refinement 'Bruker SAINT'
_computing_data_collection 'Bruker APEX2'
_computing_data_reduction 'Bruker SAINT'
_computing_molecular_graphics 'X-Seed (Barbour, 2001; Atwood & Barbour, 2003)'
_computing_publication_material 'X-Seed (Barbour, 2001; Atwood & Barbour, 2003)'
_computing_structure_refinement 'SHELXL-97 (Sheldrick, 2008)'
_computing_structure_solution 'SHELXS-97 (Sheldrick, 2008)'
_diffrn_ambient_pressure 101.3
_diffrn_ambient_temperature 90(2)
_diffrn_measured_fraction_theta_full 1.000
_diffrn_measured_fraction_theta_max 0.999
_diffrn_measurement_device_type 'Bruker APEX-II CCD'
_diffrn_measurement_method '\w scans'
_diffrn_radiation_monochromator 'INCOATEC quazar mirrior optics'
_diffrn_radiation_probe x-ray
_diffrn_radiation_type MoK\a
_diffrn_radiation_wavelength 0.71073
_diffrn_reflns_av_R_equivalents 0.0175
_diffrn_reflns_av_sigmaI/netI 0.0172
_diffrn_reflns_limit_h_max 11
_diffrn_reflns_limit_h_min -7
_diffrn_reflns_limit_k_max 8
_diffrn_reflns_limit_k_min -11
_diffrn_reflns_limit_l_max 18
_diffrn_reflns_limit_l_min -18
_diffrn_reflns_number 8100
_diffrn_reflns_theta_full 26.00
_diffrn_reflns_theta_max 28.27
_diffrn_reflns_theta_min 2.41
_diffrn_source 'INCOATEC Mo micro source'
_diffrn_source_type 'Bruker APEX II DUO QUAZAR'
_diffrn_standards_number 0
_exptl_absorpt_coefficient_mu 3.061
_exptl_absorpt_correction_T_max 0.8620
_exptl_absorpt_correction_T_min 0.6567
_exptl_absorpt_correction_type multi-scan
_exptl_absorpt_process_details 'symmetry-related measurements'
_exptl_crystal_colour yellow
_exptl_crystal_density_diffrn 1.759
_exptl_crystal_density_method 'not measured'
_exptl_crystal_description plates
_exptl_crystal_F_000 536
_exptl_crystal_recrystallization_method iodomethane
_exptl_crystal_size_max 0.15
_exptl_crystal_size_mid 0.15
_exptl_crystal_size_min 0.05
_refine_diff_density_max 0.752
_refine_diff_density_min -0.480
_refine_diff_density_rms 0.064
_refine_ls_extinction_method none
_refine_ls_goodness_of_fit_ref 1.052
_refine_ls_hydrogen_treatment constr
_refine_ls_matrix_type full
_refine_ls_number_parameters 101
_refine_ls_number_reflns 2568
_refine_ls_number_restraints 0
_refine_ls_restrained_S_all 1.052
_refine_ls_R_factor_all 0.0165
_refine_ls_R_factor_gt 0.0154
_refine_ls_shift/su_max 0.003
_refine_ls_shift/su_mean 0.000
_refine_ls_structure_factor_coef Fsqd
_refine_ls_weighting_details 'calc w=1/[\s^2^(Fo^2^)+(0.0195P)^2^+0.3632P] where P=(Fo^2^+2Fc^2^)/3'
_refine_ls_weighting_scheme calc
_refine_ls_wR_factor_gt 0.0386
_refine_ls_wR_factor_ref 0.0391
_reflns_number_gt 2434
_reflns_number_total 2568
_reflns_threshold_expression >2sigma(I)
_cod_data_source_file c4cc00849a2.cif
_cod_data_source_block C_iodomethane_90K:
_cod_depositor_comments
;
The following automatic conversions were performed:

'_refine_ls_hydrogen_treatment' value 'Constr' changed to 'constr'
according to the built-in table from CIF Core dictionary named
'cif_core.dic' version 2.4.1 from 2010-06-29.

Automatic conversion script
Id: cif_fix_values 2281 2013-09-26 08:29:07Z andrius 

The following automatic conversions were performed:

data name '_iucr_refine_instruction_details' was replaced with
'_iucr_refine_instructions_details' as specified in the replacement
file 'data/replacement-values/replacement_tags.lst'.

Automatic conversion script
Id: cif_correct_tags 9268 2022-04-12 08:56:07Z antanas 
;
_cod_original_sg_symbol_H-M 'P 21/n'
_cod_database_code 7112240

loop_
_symmetry_equiv_pos_as_xyz
'x, y, z'
'-x+1/2, y+1/2, -z+1/2'
'-x, -y, -z'
'x-1/2, -y-1/2, z-1/2'

loop_
_atom_site_label
_atom_site_type_symbol
_atom_site_fract_x
_atom_site_fract_y
_atom_site_fract_z
_atom_site_U_iso_or_equiv
_atom_site_adp_type
_atom_site_occupancy
_atom_site_symmetry_multiplicity
_atom_site_calc_flag
_atom_site_refinement_flags
O2 O 0.27346(13) 0.59896(12) 0.32239(8) 0.0199(2) Uani 1 1 d .
O3 O 0.18924(13) 0.57680(13) 0.50281(8) 0.0193(2) Uani 1 1 d .
O1 O 0.55503(12) 0.43880(14) 0.31643(7) 0.0204(2) Uani 1 1 d .
C4 C 0.11708(18) 0.5906(2) 0.32749(12) 0.0226(3) Uani 1 1 d .
H4A H 0.0845 0.4792 0.3276 0.027 Uiso 1 1 calc R
H4B H 0.0453 0.6434 0.2697 0.027 Uiso 1 1 calc R
C2 C 0.46111(19) 0.5351(2) 0.23997(10) 0.0222(3) Uani 1 1 d .
H2A H 0.4728 0.5013 0.1760 0.027 Uiso 1 1 calc R
H2B H 0.4950 0.6462 0.2512 0.027 Uiso 1 1 calc R
C1 C 0.71624(18) 0.4475(2) 0.32244(11) 0.0214(3) Uani 1 1 d .
H1A H 0.7523 0.5582 0.3322 0.026 Uiso 1 1 calc R
H1B H 0.7325 0.4087 0.2606 0.026 Uiso 1 1 calc R
C6 C 0.19188(19) 0.65181(19) 0.59265(11) 0.0213(3) Uani 1 1 d .
H6A H 0.0837 0.6657 0.5960 0.026 Uiso 1 1 calc R
H6B H 0.2406 0.7571 0.5960 0.026 Uiso 1 1 calc R
C7 C 0.43431(18) 0.28958(18) 0.48938(11) 0.0210(3) Uani 1 1 d .
H7A H 0.3596 0.3733 0.4603 0.032 Uiso 1 1 calc R
H7B H 0.4713 0.2402 0.4381 0.032 Uiso 1 1 calc R
H7C H 0.5234 0.3346 0.5398 0.032 Uiso 1 1 calc R
C5 C 0.11024(18) 0.6710(2) 0.42063(11) 0.0219(3) Uani 1 1 d .
H5A H 0.1604 0.7759 0.4259 0.026 Uiso 1 1 calc R
H5B H -0.0001 0.6859 0.4193 0.026 Uiso 1 1 calc R
C3 C 0.29267(18) 0.5200(2) 0.23880(10) 0.0223(3) Uani 1 1 d .
H3A H 0.2234 0.5675 0.1781 0.027 Uiso 1 1 calc R
H3B H 0.2645 0.4075 0.2404 0.027 Uiso 1 1 calc R
I1 I 0.321618(12) 0.115567(11) 0.555013(7) 0.02160(4) Uani 1 1 d .

loop_
_atom_site_aniso_label
_atom_site_aniso_U_11
_atom_site_aniso_U_22
_atom_site_aniso_U_33
_atom_site_aniso_U_23
_atom_site_aniso_U_13
_atom_site_aniso_U_12
O2 0.0178(5) 0.0229(6) 0.0171(5) -0.0018(4) 0.0022(4) -0.0028(4)
O3 0.0205(5) 0.0182(5) 0.0193(5) -0.0003(4) 0.0062(4) 0.0018(4)
O1 0.0207(5) 0.0231(6) 0.0175(5) 0.0023(4) 0.0059(4) -0.0040(4)
C4 0.0169(7) 0.0251(8) 0.0221(7) 0.0007(6) 0.0000(6) -0.0020(6)
C2 0.0287(8) 0.0250(8) 0.0125(6) 0.0006(6) 0.0055(5) -0.0039(6)
C1 0.0244(8) 0.0227(8) 0.0214(7) -0.0027(6) 0.0132(6) -0.0030(6)
C6 0.0226(7) 0.0190(7) 0.0254(7) -0.0034(6) 0.0122(6) 0.0005(6)
C7 0.0231(7) 0.0190(8) 0.0216(7) 0.0012(6) 0.0075(6) -0.0038(6)
C5 0.0166(7) 0.0224(8) 0.0248(7) 0.0016(6) 0.0030(6) 0.0031(6)
C3 0.0250(8) 0.0252(8) 0.0139(6) -0.0008(6) 0.0011(5) -0.0031(6)
I1 0.02871(7) 0.01875(7) 0.02041(6) 0.00004(3) 0.01197(4) -0.00280(4)

loop_
_atom_type_symbol
_atom_type_description
_atom_type_scat_dispersion_real
_atom_type_scat_dispersion_imag
_atom_type_scat_source
C C 0.0033 0.0016 'International Tables Vol C Tables 4.2.6.8 and 6.1.1.4'
H H 0.0000 0.0000 'International Tables Vol C Tables 4.2.6.8 and 6.1.1.4'
O O 0.0106 0.0060 'International Tables Vol C Tables 4.2.6.8 and 6.1.1.4'
I I -0.4742 1.8119 'International Tables Vol C Tables 4.2.6.8 and 6.1.1.4'

loop_
_geom_angle_atom_site_label_1
_geom_angle_atom_site_label_2
_geom_angle_atom_site_label_3
_geom_angle
_geom_angle_site_symmetry_1
_geom_angle_site_symmetry_3
C3 O2 C4 112.45(11) . .
C5 O3 C6 111.19(12) . .
C1 O1 C2 112.14(11) . .
O2 C4 C5 108.45(12) . .
O2 C4 H4A 110.0 . .
C5 C4 H4A 110.0 . .
O2 C4 H4B 110.0 . .
C5 C4 H4B 110.0 . .
H4A C4 H4B 108.4 . .
O1 C2 C3 108.87(12) . .
O1 C2 H2A 109.9 . .
C3 C2 H2A 109.9 . .
O1 C2 H2B 109.9 . .
C3 C2 H2B 109.9 . .
H2A C2 H2B 108.3 . .
O1 C1 C6 108.91(12) . 3_666
O1 C1 H1A 109.9 . .
C6 C1 H1A 109.9 3_666 .
O1 C1 H1B 109.9 . .
C6 C1 H1B 109.9 3_666 .
H1A C1 H1B 108.3 . .
O3 C6 C1 109.44(13) . 3_666
O3 C6 H6A 109.8 . .
C1 C6 H6A 109.8 3_666 .
O3 C6 H6B 109.8 . .
C1 C6 H6B 109.8 3_666 .
H6A C6 H6B 108.2 . .
I1 C7 H7A 109.5 . .
I1 C7 H7B 109.5 . .
H7A C7 H7B 109.5 . .
I1 C7 H7C 109.5 . .
H7A C7 H7C 109.5 . .
H7B C7 H7C 109.5 . .
O3 C5 C4 109.31(13) . .
O3 C5 H5A 109.8 . .
C4 C5 H5A 109.8 . .
O3 C5 H5B 109.8 . .
C4 C5 H5B 109.8 . .
H5A C5 H5B 108.3 . .
O2 C3 C2 108.50(12) . .
O2 C3 H3A 110.0 . .
C2 C3 H3A 110.0 . .
O2 C3 H3B 110.0 . .
C2 C3 H3B 110.0 . .
H3A C3 H3B 108.4 . .

loop_
_geom_bond_atom_site_label_1
_geom_bond_atom_site_label_2
_geom_bond_distance
_geom_bond_site_symmetry_2
O2 C3 1.4205(18) .
O2 C4 1.4238(19) .
O3 C5 1.4228(19) .
O3 C6 1.4238(18) .
O1 C1 1.4213(18) .
O1 C2 1.4224(18) .
C4 C5 1.510(2) .
C4 H4A 0.9900 .
C4 H4B 0.9900 .
C2 C3 1.507(2) .
C2 H2A 0.9900 .
C2 H2B 0.9900 .
C1 C6 1.505(2) 3_666
C1 H1A 0.9900 .
C1 H1B 0.9900 .
C6 C1 1.506(2) 3_666
C6 H6A 0.9900 .
C6 H6B 0.9900 .
C7 I1 2.1514(15) .
C7 H7A 0.9800 .
C7 H7B 0.9800 .
C7 H7C 0.9800 .
C5 H5A 0.9900 .
C5 H5B 0.9900 .
C3 H3A 0.9900 .
C3 H3B 0.9900 .

loop_
_geom_torsion_atom_site_label_1
_geom_torsion_atom_site_label_2
_geom_torsion_atom_site_label_3
_geom_torsion_atom_site_label_4
_geom_torsion
_geom_torsion_site_symmetry_4
C3 O2 C4 C5 177.47(13) .
C1 O1 C2 C3 -179.70(12) .
C2 O1 C1 C6 177.68(12) 3_666
C5 O3 C6 C1 -176.98(12) 3_666
C6 O3 C5 C4 177.31(13) .
O2 C4 C5 O3 -70.92(16) .
C4 O2 C3 C2 -179.89(13) .
O1 C2 C3 O2 71.55(16) .
